data_2223340
loop_
_publ_author_name
'Jing, Lin-Hai'

_publ_section_title
;
 (<i>E</i>)-3-(4-Fluorophenyl)-1-phenyl-2-propen-1-one
;
_journal_coeditor_code CI2914
_journal_issue 10
_journal_name_full 'Acta Crystallographica Section E'
_journal_page_first o2515
_journal_paper_doi 10.1107/S1600536809037635
_journal_volume 65
_journal_year 2009
_chemical_formula_iupac 'C15 H11 F O'
_chemical_formula_moiety 'C15 H11 F O'
_chemical_formula_sum 'C15 H11 F O'
_chemical_formula_weight 226.24
_chemical_name_systematic
;
(<i>E</i>)-3-(4-Fluorophenyl)-1-phenyl-2-propen-1-one
;
_space_group_IT_number 9
_symmetry_cell_setting monoclinic
_symmetry_space_group_name_Hall 'C -2yc'
_symmetry_space_group_name_H-M 'C 1 c 1'
_atom_sites_solution_hydrogens geom
_atom_sites_solution_primary direct
_atom_sites_solution_secondary difmap
_audit_creation_method SHELXL-97
_cell_angle_alpha 90.00
_cell_angle_beta 94.747(5)
_cell_angle_gamma 90.00
_cell_formula_units_Z 4
_cell_length_a 24.926(9)
_cell_length_b 5.6940(19)
_cell_length_c 7.749(3)
_cell_measurement_reflns_used 1803
_cell_measurement_temperature 93(2)
_cell_measurement_theta_max 27.47
_cell_measurement_theta_min 3.22
_cell_volume 1096.0(7)
_computing_cell_refinement 'RAPID-AUTO (Rigaku/MSC, 2004)'
_computing_data_collection 'RAPID-AUTO (Rigaku/MSC, 2004)'
_computing_data_reduction 'RAPID-AUTO (Rigaku/MSC, 2004)'
_computing_molecular_graphics 'XP in SHELXTL (Sheldrick, 2008)'
_computing_publication_material 'SHELXL97 (Sheldrick, 2008)'
_computing_structure_refinement 'SHELXL97 (Sheldrick, 2008)'
_computing_structure_solution 'SHELXS97 (Sheldrick, 2008)'
_diffrn_ambient_temperature 93(2)
_diffrn_measured_fraction_theta_full 0.998
_diffrn_measured_fraction_theta_max 0.998
_diffrn_measurement_device_type 'Rigaku SPIDER'
_diffrn_measurement_method \w
_diffrn_radiation_monochromator graphite
_diffrn_radiation_source 'Rotating anode'
_diffrn_radiation_type MoK\a
_diffrn_radiation_wavelength 0.71073
_diffrn_reflns_av_R_equivalents 0.0268
_diffrn_reflns_av_sigmaI/netI 0.0280
_diffrn_reflns_limit_h_max 32
_diffrn_reflns_limit_h_min -32
_diffrn_reflns_limit_k_max 6
_diffrn_reflns_limit_k_min -7
_diffrn_reflns_limit_l_max 9
_diffrn_reflns_limit_l_min -10
_diffrn_reflns_number 4214
_diffrn_reflns_theta_full 27.47
_diffrn_reflns_theta_max 27.47
_diffrn_reflns_theta_min 3.28
_diffrn_standards_decay_% 0
_diffrn_standards_interval_count 0
_diffrn_standards_interval_time 0
_diffrn_standards_number 0
_exptl_absorpt_coefficient_mu 0.096
_exptl_absorpt_correction_type none
_exptl_crystal_colour colourless
_exptl_crystal_density_diffrn 1.371
_exptl_crystal_density_method 'not measured'
_exptl_crystal_description block
_exptl_crystal_F_000 472
_exptl_crystal_size_max 0.40
_exptl_crystal_size_mid 0.33
_exptl_crystal_size_min 0.30
_refine_diff_density_max 0.197
_refine_diff_density_min -0.139
_refine_ls_extinction_method none
_refine_ls_goodness_of_fit_ref 1.050
_refine_ls_hydrogen_treatment constr
_refine_ls_matrix_type full
_refine_ls_number_parameters 154
_refine_ls_number_reflns 1256
_refine_ls_number_restraints 2
_refine_ls_restrained_S_all 1.049
_refine_ls_R_factor_all 0.0343
_refine_ls_R_factor_gt 0.0319
_refine_ls_shift/su_max 0.010
_refine_ls_shift/su_mean 0.002
_refine_ls_structure_factor_coef Fsqd
_refine_ls_weighting_details 'calc w=1/[\s^2^(Fo^2^)+(0.02P)^2^+0.6P] where P=(Fo^2^+2Fc^2^)/3'
_refine_ls_weighting_scheme calc
_refine_ls_wR_factor_gt 0.0651
_refine_ls_wR_factor_ref 0.0663
_reflns_number_gt 1174
_reflns_number_total 1256
_reflns_threshold_expression I>2\s(I)
_cod_data_source_file ci2914.cif
_cod_data_source_block I
_cod_original_cell_volume 1096.0(6)
_cod_original_sg_symbol_H-M 'C c'
_cod_database_code 2223340
_cod_database_fobs_code 2223340

loop_
_symmetry_equiv_pos_as_xyz
'x, y, z'
'x, -y, z+1/2'
'x+1/2, y+1/2, z'
'x+1/2, -y+1/2, z+1/2'

loop_
_atom_site_type_symbol
_atom_site_label
_atom_site_fract_x
_atom_site_fract_y
_atom_site_fract_z
_atom_site_U_iso_or_equiv
_atom_site_adp_type
_atom_site_calc_flag
_atom_site_refinement_flags
_atom_site_occupancy
_atom_site_disorder_assembly
_atom_site_disorder_group
F F1 0.78252(5) -0.0769(2) 0.41272(15) 0.0283(3) Uani d . 1 . .
O O1 0.54146(6) 0.8936(3) 0.5750(2) 0.0298(4) Uani d . 1 . .
C C1 0.43870(9) 0.9349(4) 0.4181(3) 0.0201(5) Uani d . 1 . .
H H1 0.4526 1.0584 0.4912 0.024 Uiso calc R 1 . .
C C2 0.38614(9) 0.9458(4) 0.3436(3) 0.0224(5) Uani d . 1 . .
H H2 0.3642 1.0767 0.3660 0.027 Uiso calc R 1 . .
C C3 0.36564(8) 0.7667(4) 0.2369(3) 0.0220(5) Uani d . 1 . .
H H3 0.3296 0.7749 0.1868 0.026 Uiso calc R 1 . .
C C4 0.39742(9) 0.5758(4) 0.2026(3) 0.0222(5) Uani d . 1 . .
H H4 0.3834 0.4539 0.1282 0.027 Uiso calc R 1 . .
C C5 0.45022(9) 0.5632(4) 0.2780(3) 0.0205(5) Uani d . 1 . .
H H5 0.4720 0.4315 0.2555 0.025 Uiso calc R 1 . .
C C6 0.47111(8) 0.7420(4) 0.3855(3) 0.0180(4) Uani d . 1 . .
C C7 0.52705(8) 0.7380(4) 0.4726(3) 0.0205(4) Uani d . 1 . .
C C8 0.56390(9) 0.5435(4) 0.4363(3) 0.0217(5) Uani d . 1 . .
H H8 0.5512 0.4142 0.3669 0.026 Uiso calc R 1 . .
C C9 0.61504(8) 0.5513(4) 0.5016(3) 0.0199(4) Uani d . 1 . .
H H9 0.6250 0.6836 0.5718 0.024 Uiso calc R 1 . .
C C10 0.65773(9) 0.3806(4) 0.4783(3) 0.0185(4) Uani d . 1 . .
C C11 0.64836(9) 0.1657(4) 0.3938(3) 0.0214(5) Uani d . 1 . .
H H11 0.6127 0.1239 0.3526 0.026 Uiso calc R 1 . .
C C12 0.69023(9) 0.0130(4) 0.3692(3) 0.0225(5) Uani d . 1 . .
H H12 0.6838 -0.1310 0.3091 0.027 Uiso calc R 1 . .
C C13 0.74170(9) 0.0754(4) 0.4343(3) 0.0211(5) Uani d . 1 . .
C C14 0.75290(8) 0.2834(4) 0.5203(3) 0.0212(4) Uani d . 1 . .
H H14 0.7886 0.3216 0.5635 0.025 Uiso calc R 1 . .
C C15 0.71063(9) 0.4355(4) 0.5420(3) 0.0207(4) Uani d . 1 . .
H H15 0.7176 0.5799 0.6012 0.025 Uiso calc R 1 . .

loop_
_atom_site_aniso_label
_atom_site_aniso_U_11
_atom_site_aniso_U_22
_atom_site_aniso_U_33
_atom_site_aniso_U_12
_atom_site_aniso_U_13
_atom_site_aniso_U_23
F1 0.0222(7) 0.0284(7) 0.0342(8) 0.0079(6) 0.0022(5) 0.0009(6)
O1 0.0228(8) 0.0330(9) 0.0326(9) 0.0047(7) -0.0034(7) -0.0121(8)
C1 0.0228(11) 0.0192(11) 0.0185(11) -0.0002(9) 0.0021(8) -0.0011(9)
C2 0.0221(11) 0.0227(11) 0.0227(11) 0.0043(9) 0.0032(9) 0.0017(9)
C3 0.0177(10) 0.0265(11) 0.0218(11) 0.0006(9) 0.0017(9) 0.0031(9)
C4 0.0218(11) 0.0232(11) 0.0215(11) -0.0036(9) 0.0012(8) -0.0011(9)
C5 0.0218(11) 0.0205(11) 0.0196(10) 0.0027(9) 0.0046(9) 0.0002(9)
C6 0.0177(10) 0.0206(11) 0.0161(10) 0.0007(8) 0.0031(8) 0.0028(8)
C7 0.0187(10) 0.0230(11) 0.0199(10) 0.0001(9) 0.0026(8) 0.0005(9)
C8 0.0228(10) 0.0215(11) 0.0206(10) 0.0014(9) 0.0012(8) -0.0019(9)
C9 0.0209(10) 0.0209(11) 0.0178(10) 0.0023(9) 0.0012(8) -0.0003(9)
C10 0.0179(10) 0.0210(10) 0.0163(10) 0.0021(9) 0.0004(8) 0.0033(9)
C11 0.0177(10) 0.0249(11) 0.0211(11) -0.0018(9) -0.0013(8) 0.0021(9)
C12 0.0247(11) 0.0222(11) 0.0206(11) 0.0014(9) 0.0012(9) 0.0005(9)
C13 0.0191(11) 0.0229(11) 0.0217(12) 0.0047(9) 0.0040(8) 0.0042(9)
C14 0.0155(10) 0.0259(11) 0.0218(10) -0.0017(9) -0.0005(8) 0.0030(10)
C15 0.0214(11) 0.0204(10) 0.0199(11) -0.0005(9) -0.0009(8) 0.0004(9)

loop_
_atom_type_symbol
_atom_type_description
_atom_type_scat_dispersion_real
_atom_type_scat_dispersion_imag
_atom_type_scat_source
C C 0.0033 0.0000 'International Tables Vol C Tables 4.2.6.8 and 6.1.1.4'
H H 0.0000 0.0000 'International Tables Vol C Tables 4.2.6.8 and 6.1.1.4'
O O 0.0106 0.0000 'International Tables Vol C Tables 4.2.6.8 and 6.1.1.4'
F F 0.0171 0.0000 'International Tables Vol C Tables 4.2.6.8 and 6.1.1.4'

loop_
_geom_angle_atom_site_label_1
_geom_angle_atom_site_label_2
_geom_angle_atom_site_label_3
_geom_angle_site_symmetry_1
_geom_angle_site_symmetry_3
_geom_angle
_geom_angle_publ_flag
C2 C1 C6 . . 119.9(2) ?
C2 C1 H1 . . 120.0 ?
C6 C1 H1 . . 120.0 ?
C3 C2 C1 . . 120.3(2) ?
C3 C2 H2 . . 119.8 ?
C1 C2 H2 . . 119.8 ?
C2 C3 C4 . . 120.3(2) ?
C2 C3 H3 . . 119.8 ?
C4 C3 H3 . . 119.8 ?
C3 C4 C5 . . 119.6(2) ?
C3 C4 H4 . . 120.2 ?
C5 C4 H4 . . 120.2 ?
C6 C5 C4 . . 120.43(19) ?
C6 C5 H5 . . 119.8 ?
C4 C5 H5 . . 119.8 ?
C5 C6 C1 . . 119.37(19) ?
C5 C6 C7 . . 123.20(18) ?
C1 C6 C7 . . 117.42(18) ?
O1 C7 C8 . . 120.79(19) ?
O1 C7 C6 . . 119.56(19) ?
C8 C7 C6 . . 119.64(18) ?
C9 C8 C7 . . 119.4(2) ?
C9 C8 H8 . . 120.3 ?
C7 C8 H8 . . 120.3 ?
C8 C9 C10 . . 127.8(2) ?
C8 C9 H9 . . 116.1 ?
C10 C9 H9 . . 116.1 ?
C11 C10 C15 . . 118.37(19) ?
C11 C10 C9 . . 122.95(19) ?
C15 C10 C9 . . 118.68(19) ?
C12 C11 C10 . . 121.0(2) ?
C12 C11 H11 . . 119.5 ?
C10 C11 H11 . . 119.5 ?
C11 C12 C13 . . 118.4(2) ?
C11 C12 H12 . . 120.8 ?
C13 C12 H12 . . 120.8 ?
F1 C13 C14 . . 119.03(19) ?
F1 C13 C12 . . 118.19(19) ?
C14 C13 C12 . . 122.8(2) ?
C13 C14 C15 . . 118.11(19) ?
C13 C14 H14 . . 120.9 ?
C15 C14 H14 . . 120.9 ?
C14 C15 C10 . . 121.3(2) ?
C14 C15 H15 . . 119.3 ?
C10 C15 H15 . . 119.3 ?

loop_
_geom_bond_atom_site_label_1
_geom_bond_atom_site_label_2
_geom_bond_site_symmetry_2
_geom_bond_distance
_geom_bond_publ_flag
F1 C13 . 1.358(2) ?
O1 C7 . 1.223(3) ?
C1 C2 . 1.389(3) ?
C1 C6 . 1.399(3) ?
C1 H1 . 0.95 ?
C2 C3 . 1.384(3) ?
C2 H2 . 0.95 ?
C3 C4 . 1.384(3) ?
C3 H3 . 0.95 ?
C4 C5 . 1.397(3) ?
C4 H4 . 0.95 ?
C5 C6 . 1.389(3) ?
C5 H5 . 0.95 ?
C6 C7 . 1.498(3) ?
C7 C8 . 1.481(3) ?
C8 C9 . 1.333(3) ?
C8 H8 . 0.95 ?
C9 C10 . 1.463(3) ?
C9 H9 . 0.95 ?
C10 C11 . 1.398(3) ?
C10 C15 . 1.404(3) ?
C11 C12 . 1.383(3) ?
C11 H11 . 0.95 ?
C12 C13 . 1.386(3) ?
C12 H12 . 0.95 ?
C13 C14 . 1.376(3) ?
C14 C15 . 1.385(3) ?
C14 H14 . 0.95 ?
C15 H15 . 0.95 ?

loop_
_geom_hbond_atom_site_label_D
_geom_hbond_atom_site_label_H
_geom_hbond_atom_site_label_A
_geom_hbond_site_symmetry_A
_geom_hbond_distance_DH
_geom_hbond_distance_HA
_geom_hbond_distance_DA
_geom_hbond_angle_DHA
C1 H1 Cg1 3_575 0.95 2.89 3.592(3) 132
C4 H4 Cg1 3_564 0.95 2.93 3.646(6) 133
C12 H12 Cg2 3_554 0.95 2.85 3.505(8) 127

loop_
_geom_torsion_atom_site_label_1
_geom_torsion_atom_site_label_2
_geom_torsion_atom_site_label_3
_geom_torsion_atom_site_label_4
_geom_torsion_site_symmetry_1
_geom_torsion_site_symmetry_2
_geom_torsion_site_symmetry_3
_geom_torsion_site_symmetry_4
_geom_torsion
_geom_torsion_publ_flag
C6 C1 C2 C3 . . . . -0.1(3) ?
C1 C2 C3 C4 . . . . -0.3(3) ?
C2 C3 C4 C5 . . . . 0.7(3) ?
C3 C4 C5 C6 . . . . -0.6(3) ?
C4 C5 C6 C1 . . . . 0.2(3) ?
C4 C5 C6 C7 . . . . 179.0(2) ?
C2 C1 C6 C5 . . . . 0.2(3) ?
C2 C1 C6 C7 . . . . -178.7(2) ?
C5 C6 C7 O1 . . . . -175.0(2) ?
C1 C6 C7 O1 . . . . 3.9(3) ?
C5 C6 C7 C8 . . . . 4.0(3) ?
C1 C6 C7 C8 . . . . -177.2(2) ?
O1 C7 C8 C9 . . . . -7.1(3) ?
C6 C7 C8 C9 . . . . 174.0(2) ?
C7 C8 C9 C10 . . . . -178.7(2) ?
C8 C9 C10 C11 . . . . -6.7(3) ?
C8 C9 C10 C15 . . . . 172.6(2) ?
C15 C10 C11 C12 . . . . -1.7(3) ?
C9 C10 C11 C12 . . . . 177.7(2) ?
C10 C11 C12 C13 . . . . 1.6(3) ?
C11 C12 C13 F1 . . . . 178.78(19) ?
C11 C12 C13 C14 . . . . -0.8(3) ?
F1 C13 C14 C15 . . . . -179.54(18) ?
C12 C13 C14 C15 . . . . 0.0(3) ?
C13 C14 C15 C10 . . . . -0.1(3) ?
C11 C10 C15 C14 . . . . 0.9(3) ?
C9 C10 C15 C14 . . . . -178.5(2) ?

loop_
_cod_related_entry_id
_cod_related_entry_database
_cod_related_entry_code
1 ChemSpider 4518635
